data_7154477
loop_
_publ_author_name
'Zhang, Shuai'
'Ma, Yuanhong'
'Lan, Jingbo'
'Song, Feijie'
'You, Jingsong'

_publ_section_title
;
 Gold-catalyzed cascade C-H/C-H cross-coupling/cyclization/alkynylation:
 an efficient access to 3-alkynylpyrroles.
;
_journal_issue 21
_journal_name_full 'Organic &amp; biomolecular chemistry'
_journal_page_first 5867
_journal_page_last 5870
_journal_paper_doi 10.1039/c5ob00599j
_journal_volume 13
_journal_year 2015
_chemical_formula_moiety 'C26 H18 I N O2'
_chemical_formula_sum 'C26 H18 I N O2'
_chemical_formula_weight 503.31
_chemical_name_systematic
;
 ?
;
_space_group_crystal_system triclinic
_space_group_IT_number 2
_space_group_name_Hall '-P 1'
_space_group_name_H-M_alt 'P -1'
_symmetry_space_group_name_Hall '-P 1'
_symmetry_space_group_name_H-M 'P -1'
_atom_sites_solution_hydrogens geom
_atom_sites_solution_primary iterative
_audit_creation_date 2014-03-19
_audit_creation_method
;
Olex2 1.2
(compiled 2014.02.28 svn.r2899 for OlexSys, GUI svn.r4781)
;
_audit_update_record
;
2014-10-31 deposited with the CCDC.
2015-04-16 downloaded from the CCDC.
;
_cell_angle_alpha 87.580(6)
_cell_angle_beta 89.280(7)
_cell_angle_gamma 81.755(8)
_cell_formula_units_Z 2
_cell_length_a 8.2650(8)
_cell_length_b 9.9045(9)
_cell_length_c 12.9392(9)
_cell_measurement_reflns_used 2980
_cell_measurement_temperature 293(2)
_cell_measurement_theta_max 26.4670
_cell_measurement_theta_min 3.3530
_cell_volume 1047.31(16)
_computing_cell_refinement
;
CrysAlisPro, Agilent Technologies,
Version 1.171.36.28 (release 01-02-2013 CrysAlis171 .NET)
(compiled Feb  1 2013,16:14:44)
;
_computing_data_collection
;
CrysAlisPro, Agilent Technologies,
Version 1.171.36.28 (release 01-02-2013 CrysAlis171 .NET)
(compiled Feb  1 2013,16:14:44)
;
_computing_data_reduction
;
CrysAlisPro, Agilent Technologies,
Version 1.171.36.28 (release 01-02-2013 CrysAlis171 .NET)
(compiled Feb  1 2013,16:14:44)
;
_computing_molecular_graphics 'Olex2 (Dolomanov et al., 2009)'
_computing_publication_material 'Olex2 (Dolomanov et al., 2009)'
_computing_structure_refinement 'ShelXL (Sheldrick, 2008)'
_computing_structure_solution
;
Superflip (Palatinus & Chapuis, 2007;Palatinus & van der Lee, 2008;
Palatinus et al., 2012)
;
_diffrn_ambient_temperature 293.15
_diffrn_detector_area_resol_mean 16.0874
_diffrn_measured_fraction_theta_full 0.998
_diffrn_measured_fraction_theta_max 0.998
_diffrn_measurement_details
;
  1 omega  -24.00   23.00   1.0000    2.0000
omega____ theta____ kappa____ phi______ frames
    -      -17.5174  -99.0000 -150.0000 47

  2 omega  -20.00    6.00   1.0000    2.0000
omega____ theta____ kappa____ phi______ frames
    -      -17.5174  -99.0000   30.0000 26

  3 omega  -25.00    2.00   1.0000    2.0000
omega____ theta____ kappa____ phi______ frames
    -      -17.5174  -99.0000   90.0000 27

  4 omega   -6.00   90.00   1.0000    2.0000
omega____ theta____ kappa____ phi______ frames
    -       19.3143   38.0000   30.0000 96

  5 omega   35.00   87.00   1.0000    2.0000
omega____ theta____ kappa____ phi______ frames
    -       19.3143 -178.0000 -120.0000 52

  6 omega   47.00   96.00   1.0000    2.0000
omega____ theta____ kappa____ phi______ frames
    -       19.3143 -178.0000 -180.0000 49

  7 omega  -36.00   63.00   1.0000    2.0000
omega____ theta____ kappa____ phi______ frames
    -       19.3143  -19.0000 -180.0000 99

  8 omega  -49.00  -16.00   1.0000    2.0000
omega____ theta____ kappa____ phi______ frames
    -       19.3143  -57.0000  -30.0000 33
;
_diffrn_measurement_device_type 'Xcalibur, Eos'
_diffrn_measurement_method '\w scans'
_diffrn_orient_matrix_UB_11 -0.0722612000
_diffrn_orient_matrix_UB_12 -0.0232890000
_diffrn_orient_matrix_UB_13 0.0192899000
_diffrn_orient_matrix_UB_21 0.0245142000
_diffrn_orient_matrix_UB_22 0.0089693000
_diffrn_orient_matrix_UB_23 0.0513022000
_diffrn_orient_matrix_UB_31 -0.0411991000
_diffrn_orient_matrix_UB_32 0.0679866000
_diffrn_orient_matrix_UB_33 -0.0025477000
_diffrn_radiation_monochromator graphite
_diffrn_radiation_type MoK\a
_diffrn_radiation_wavelength 0.71073
_diffrn_reflns_av_R_equivalents 0.0273
_diffrn_reflns_av_unetI/netI 0.0491
_diffrn_reflns_laue_measured_fraction_full 0.998
_diffrn_reflns_laue_measured_fraction_max 0.998
_diffrn_reflns_limit_h_max 10
_diffrn_reflns_limit_h_min -10
_diffrn_reflns_limit_k_max 12
_diffrn_reflns_limit_k_min -12
_diffrn_reflns_limit_l_max 15
_diffrn_reflns_limit_l_min -16
_diffrn_reflns_number 8783
_diffrn_reflns_point_group_measured_fraction_full 0.998
_diffrn_reflns_point_group_measured_fraction_max 0.998
_diffrn_reflns_theta_full 25.242
_diffrn_reflns_theta_max 26.372
_diffrn_reflns_theta_min 2.938
_diffrn_source 'Enhance (Mo) X-ray Source'
_exptl_absorpt_coefficient_mu 1.552
_exptl_absorpt_correction_T_max 1.00000
_exptl_absorpt_correction_T_min 0.79306
_exptl_absorpt_correction_type multi-scan
_exptl_absorpt_process_details
;
CrysAlisPro, Agilent Technologies,
Version 1.171.36.28 (release 01-02-2013 CrysAlis171 .NET)
(compiled Feb  1 2013,16:14:44)
Empirical absorption correction using spherical harmonics,
 implemented in SCALE3 ABSPACK scaling algorithm.
;
_exptl_crystal_density_diffrn 1.596
_exptl_crystal_F_000 500
_exptl_crystal_size_max 0.35
_exptl_crystal_size_mid 0.3
_exptl_crystal_size_min 0.2
_refine_diff_density_max 0.380
_refine_diff_density_min -0.700
_refine_diff_density_rms 0.079
_refine_ls_extinction_method none
_refine_ls_goodness_of_fit_ref 1.053
_refine_ls_hydrogen_treatment constr
_refine_ls_matrix_type full
_refine_ls_number_parameters 272
_refine_ls_number_reflns 4278
_refine_ls_number_restraints 0
_refine_ls_restrained_S_all 1.053
_refine_ls_R_factor_all 0.0481
_refine_ls_R_factor_gt 0.0361
_refine_ls_shift/su_max 0.002
_refine_ls_shift/su_mean 0.000
_refine_ls_structure_factor_coef Fsqd
_refine_ls_weighting_details
;
 w=1/[\s^2^(Fo^2^)+(0.0270P)^2^+0.0739P]
 where P=(Fo^2^+2Fc^2^)/3
;
_refine_ls_weighting_scheme calc
_refine_ls_wR_factor_gt 0.0693
_refine_ls_wR_factor_ref 0.0754
_reflns_Friedel_coverage 0.000
_reflns_number_gt 3502
_reflns_number_total 4278
_reflns_threshold_expression 'I > 2\s(I)'
_cod_data_source_file c5ob00599j2.cif
_cod_data_source_block 140318_s3_zs
_cod_depositor_comments 'Adding full bibliography for 7154476--7154477.cif.'
_cod_original_cell_volume 1047.30(15)
_cod_database_code 7154477
_shelxl_version_number 2013-2
_chemical_oxdiff_formula c15h12n2o3i1
_shelx_space_group_comment
;
The symmetry employed for this shelxl refinement is uniquely defined
by the following loop, which should always be used as a source of
symmetry information in preference to the above space-group names.
They are only intended as comments.
;
_shelx_estimated_absorpt_t_max 0.747
_shelx_estimated_absorpt_t_min 0.613
_reflns_odcompleteness_completeness 99.81
_reflns_odcompleteness_iscentric 1
_reflns_odcompleteness_theta 26.32
_olex2_refinement_description
;
1. Fixed Uiso
 At 1.2 times of:
  All C(H) groups
 At 1.5 times of:
  All C(H,H,H) groups
2.a Aromatic/amide H refined with riding coordinates:
 C9(H9), C10(H10), C11(H11), C12(H12), C13(H13), C16(H16), C17(H17), C18(H18),
 C19(H19), C20(H20), C22(H22), C23(H23), C24(H24), C25(H25), C26(H26)
2.b Idealised Me refined as rotating group:
 C14(H14A,H14B,H14C)
;
_olex2_computing_structure_refinement_long 'ShelXL (Sheldrick, 2008)'

loop_
_space_group_symop_operation_xyz
'x, y, z'
'-x, -y, -z'

loop_
_atom_site_label
_atom_site_type_symbol
_atom_site_fract_x
_atom_site_fract_y
_atom_site_fract_z
_atom_site_U_iso_or_equiv
_atom_site_adp_type
_atom_site_occupancy
_atom_site_site_symmetry_order
_atom_site_calc_flag
_atom_site_refinement_flags_posn
C1 C 0.8225(4) 0.2299(3) 0.4273(2) 0.0307(7) Uani 1 1 d .
C2 C 0.8504(4) 0.2897(3) 0.3355(2) 0.0331(7) Uani 1 1 d .
C3 C 1.1037(4) 0.3680(3) 0.3938(2) 0.0348(7) Uani 1 1 d .
C4 C 1.0685(4) 0.3108(3) 0.4931(2) 0.0305(7) Uani 1 1 d .
C5 C 1.1523(4) 0.3138(3) 0.5846(2) 0.0340(7) Uani 1 1 d .
C6 C 0.9320(4) 0.2036(3) 0.6159(2) 0.0322(7) Uani 1 1 d .
C7 C 0.9303(4) 0.2410(3) 0.5123(2) 0.0306(7) Uani 1 1 d .
C8 C 0.7521(4) 0.3028(3) 0.2400(2) 0.0341(7) Uani 1 1 d .
C9 C 0.5861(4) 0.3516(3) 0.2422(3) 0.0424(8) Uani 1 1 d .
H9 H 0.5346 0.3725 0.3050 0.051 Uiso 1 1 calc R
C10 C 0.4964(5) 0.3694(3) 0.1515(3) 0.0517(9) Uani 1 1 d .
H10 H 0.3853 0.4026 0.1536 0.062 Uiso 1 1 calc R
C11 C 0.5721(5) 0.3379(4) 0.0583(3) 0.0568(10) Uani 1 1 d .
H11 H 0.5118 0.3489 -0.0025 0.068 Uiso 1 1 calc R
C12 C 0.7359(5) 0.2903(4) 0.0551(3) 0.0546(10) Uani 1 1 d .
H12 H 0.7866 0.2696 -0.0080 0.066 Uiso 1 1 calc R
C13 C 0.8273(4) 0.2727(3) 0.1457(2) 0.0435(8) Uani 1 1 d .
H13 H 0.9386 0.2407 0.1429 0.052 Uiso 1 1 calc R
C14 C 1.3078(4) 0.3670(3) 0.6046(3) 0.0440(8) Uani 1 1 d .
H14A H 1.2930 0.4262 0.6618 0.066 Uiso 1 1 calc GR
H14B H 1.3388 0.4172 0.5442 0.066 Uiso 1 1 calc GR
H14C H 1.3921 0.2921 0.6206 0.066 Uiso 1 1 calc GR
C15 C 0.8164(4) 0.1374(3) 0.6826(2) 0.0321(7) Uani 1 1 d .
C16 C 0.8223(4) -0.0031(3) 0.6862(2) 0.0415(8) Uani 1 1 d .
H16 H 0.9003 -0.0563 0.6472 0.050 Uiso 1 1 calc R
C17 C 0.7138(5) -0.0651(4) 0.7468(3) 0.0503(9) Uani 1 1 d .
H17 H 0.7187 -0.1596 0.7485 0.060 Uiso 1 1 calc R
C18 C 0.5988(5) 0.0124(4) 0.8048(3) 0.0515(9) Uani 1 1 d .
H18 H 0.5258 -0.0294 0.8460 0.062 Uiso 1 1 calc R
C19 C 0.5914(4) 0.1517(4) 0.8020(3) 0.0528(10) Uani 1 1 d .
H19 H 0.5126 0.2042 0.8409 0.063 Uiso 1 1 calc R
C20 C 0.7008(4) 0.2144(3) 0.7417(3) 0.0442(8) Uani 1 1 d .
H20 H 0.6962 0.3088 0.7409 0.053 Uiso 1 1 calc R
C21 C 1.1080(4) 0.2356(3) 0.7669(2) 0.0337(7) Uani 1 1 d .
C22 C 1.1507(4) 0.1075(3) 0.8134(3) 0.0421(8) Uani 1 1 d .
H22 H 1.1540 0.0297 0.7752 0.050 Uiso 1 1 calc R
C23 C 1.1882(4) 0.0970(3) 0.9171(3) 0.0491(9) Uani 1 1 d .
H23 H 1.2149 0.0112 0.9494 0.059 Uiso 1 1 calc R
C24 C 1.1867(4) 0.2116(4) 0.9734(3) 0.0506(9) Uani 1 1 d .
H24 H 1.2143 0.2035 1.0431 0.061 Uiso 1 1 calc R
C25 C 1.1439(5) 0.3382(4) 0.9261(3) 0.0515(9) Uani 1 1 d .
H25 H 1.1433 0.4160 0.9639 0.062 Uiso 1 1 calc R
C26 C 1.1021(4) 0.3508(3) 0.8234(3) 0.0443(8) Uani 1 1 d .
H26 H 1.0700 0.4367 0.7923 0.053 Uiso 1 1 calc R
I1 I 0.63883(3) 0.10501(2) 0.43916(2) 0.05111(10) Uani 1 1 d .
N1 N 1.0676(3) 0.2493(2) 0.65859(19) 0.0327(6) Uani 1 1 d .
O1 O 0.9877(3) 0.3565(2) 0.31835(16) 0.0377(5) Uani 1 1 d .
O2 O 1.2158(3) 0.4261(2) 0.36530(17) 0.0480(6) Uani 1 1 d .

loop_
_atom_site_aniso_label
_atom_site_aniso_U_11
_atom_site_aniso_U_22
_atom_site_aniso_U_33
_atom_site_aniso_U_23
_atom_site_aniso_U_13
_atom_site_aniso_U_12
C1 0.0307(17) 0.0347(16) 0.0283(17) 0.0008(12) 0.0001(13) -0.0103(13)
C2 0.0313(18) 0.0340(16) 0.0351(19) -0.0014(13) -0.0025(14) -0.0083(13)
C3 0.0364(19) 0.0340(16) 0.0342(19) 0.0020(13) -0.0002(14) -0.0073(14)
C4 0.0329(18) 0.0302(15) 0.0291(17) 0.0009(12) 0.0033(13) -0.0079(13)
C5 0.0333(19) 0.0310(16) 0.0380(19) 0.0000(13) -0.0012(14) -0.0060(13)
C6 0.0364(19) 0.0330(16) 0.0276(17) 0.0014(12) -0.0004(13) -0.0070(13)
C7 0.0291(17) 0.0348(16) 0.0284(17) 0.0000(12) 0.0009(13) -0.0068(13)
C8 0.038(2) 0.0339(16) 0.0314(18) 0.0061(13) -0.0074(14) -0.0115(13)
C9 0.047(2) 0.0446(19) 0.038(2) -0.0007(14) -0.0044(16) -0.0144(16)
C10 0.047(2) 0.052(2) 0.058(3) 0.0025(18) -0.0158(19) -0.0107(17)
C11 0.071(3) 0.057(2) 0.044(2) 0.0079(17) -0.025(2) -0.018(2)
C12 0.076(3) 0.060(2) 0.031(2) 0.0004(16) -0.0030(19) -0.021(2)
C13 0.047(2) 0.051(2) 0.033(2) -0.0013(15) -0.0008(16) -0.0078(16)
C14 0.041(2) 0.056(2) 0.038(2) -0.0011(15) -0.0027(15) -0.0150(16)
C15 0.0352(19) 0.0376(17) 0.0243(17) 0.0036(12) -0.0042(13) -0.0093(13)
C16 0.044(2) 0.0392(18) 0.040(2) 0.0045(14) 0.0076(16) -0.0045(15)
C17 0.053(2) 0.045(2) 0.053(2) 0.0141(16) 0.0022(19) -0.0110(17)
C18 0.045(2) 0.069(3) 0.043(2) 0.0138(18) 0.0028(17) -0.0210(19)
C19 0.044(2) 0.069(3) 0.046(2) -0.0118(18) 0.0120(17) -0.0067(18)
C20 0.045(2) 0.0432(19) 0.045(2) -0.0075(15) 0.0024(17) -0.0056(16)
C21 0.0334(18) 0.0404(17) 0.0281(17) 0.0027(13) -0.0045(13) -0.0092(13)
C22 0.049(2) 0.0360(18) 0.041(2) 0.0030(14) -0.0030(16) -0.0053(15)
C23 0.051(2) 0.049(2) 0.045(2) 0.0148(17) -0.0057(17) -0.0046(17)
C24 0.048(2) 0.074(3) 0.030(2) 0.0074(18) -0.0072(16) -0.0128(18)
C25 0.066(3) 0.053(2) 0.036(2) -0.0053(16) -0.0049(18) -0.0106(19)
C26 0.060(2) 0.0368(18) 0.036(2) 0.0024(14) -0.0048(17) -0.0087(16)
I1 0.05744(18) 0.06462(17) 0.03870(16) 0.00462(11) -0.00278(11) -0.03587(12)
N1 0.0364(16) 0.0333(13) 0.0296(15) 0.0019(10) -0.0030(11) -0.0090(11)
O1 0.0370(13) 0.0449(12) 0.0324(13) 0.0093(9) -0.0024(10) -0.0131(10)
O2 0.0432(15) 0.0625(15) 0.0424(15) 0.0094(11) 0.0019(11) -0.0248(12)

loop_
_atom_type_symbol
_atom_type_description
_atom_type_scat_dispersion_real
_atom_type_scat_dispersion_imag
_atom_type_scat_source
C C 0.0033 0.0016 'International Tables Vol C Tables 4.2.6.8 and 6.1.1.4'
H H 0.0000 0.0000 'International Tables Vol C Tables 4.2.6.8 and 6.1.1.4'
I I -0.4742 1.8119 'International Tables Vol C Tables 4.2.6.8 and 6.1.1.4'
N N 0.0061 0.0033 'International Tables Vol C Tables 4.2.6.8 and 6.1.1.4'
O O 0.0106 0.0060 'International Tables Vol C Tables 4.2.6.8 and 6.1.1.4'

loop_
_geom_angle_atom_site_label_1
_geom_angle_atom_site_label_2
_geom_angle_atom_site_label_3
_geom_angle
C2 C1 C7 119.4(3)
C2 C1 I1 118.8(2)
C7 C1 I1 121.5(2)
C1 C2 C8 129.7(3)
C1 C2 O1 121.5(3)
O1 C2 C8 108.8(2)
O1 C3 C4 114.4(3)
O2 C3 C4 130.3(3)
O2 C3 O1 115.2(3)
C3 C4 C7 122.7(3)
C5 C4 C3 128.4(3)
C5 C4 C7 108.9(3)
C4 C5 C14 129.9(3)
N1 C5 C4 106.3(3)
N1 C5 C14 123.8(3)
C7 C6 C15 132.2(3)
C7 C6 N1 107.2(3)
N1 C6 C15 120.5(3)
C4 C7 C1 118.0(3)
C6 C7 C1 135.1(3)
C6 C7 C4 106.8(3)
C9 C8 C2 121.0(3)
C13 C8 C2 119.9(3)
C13 C8 C9 119.1(3)
C8 C9 H9 119.7
C10 C9 C8 120.6(3)
C10 C9 H9 119.7
C9 C10 H10 120.0
C11 C10 C9 119.9(4)
C11 C10 H10 120.0
C10 C11 H11 120.0
C12 C11 C10 120.0(3)
C12 C11 H11 120.0
C11 C12 H12 119.7
C11 C12 C13 120.5(3)
C13 C12 H12 119.7
C8 C13 C12 119.9(3)
C8 C13 H13 120.0
C12 C13 H13 120.0
C5 C14 H14A 109.5
C5 C14 H14B 109.5
C5 C14 H14C 109.5
H14A C14 H14B 109.5
H14A C14 H14C 109.5
H14B C14 H14C 109.5
C16 C15 C6 120.5(3)
C20 C15 C6 120.8(3)
C20 C15 C16 118.8(3)
C15 C16 H16 119.6
C17 C16 C15 120.8(3)
C17 C16 H16 119.6
C16 C17 H17 120.0
C18 C17 C16 120.0(3)
C18 C17 H17 120.0
C17 C18 H18 120.0
C17 C18 C19 120.0(3)
C19 C18 H18 120.0
C18 C19 H19 119.9
C18 C19 C20 120.3(3)
C20 C19 H19 119.9
C15 C20 C19 120.3(3)
C15 C20 H20 119.9
C19 C20 H20 119.9
C22 C21 N1 120.0(3)
C26 C21 C22 120.5(3)
C26 C21 N1 119.5(3)
C21 C22 H22 120.5
C23 C22 C21 118.9(3)
C23 C22 H22 120.5
C22 C23 H23 119.6
C24 C23 C22 120.9(3)
C24 C23 H23 119.6
C23 C24 H24 120.3
C23 C24 C25 119.5(3)
C25 C24 H24 120.3
C24 C25 H25 119.7
C26 C25 C24 120.6(3)
C26 C25 H25 119.7
C21 C26 H26 120.2
C25 C26 C21 119.6(3)
C25 C26 H26 120.2
C5 N1 C6 110.9(2)
C5 N1 C21 124.8(3)
C6 N1 C21 124.3(2)
C3 O1 C2 123.9(2)

loop_
_geom_bond_atom_site_label_1
_geom_bond_atom_site_label_2
_geom_bond_distance
C1 C2 1.337(4)
C1 C7 1.441(4)
C1 I1 2.092(3)
C2 C8 1.479(4)
C2 O1 1.404(3)
C3 C4 1.426(4)
C3 O1 1.396(4)
C3 O2 1.204(4)
C4 C5 1.382(4)
C4 C7 1.432(4)
C5 C14 1.487(4)
C5 N1 1.369(4)
C6 C7 1.375(4)
C6 C15 1.482(4)
C6 N1 1.396(4)
C8 C9 1.388(4)
C8 C13 1.386(4)
C9 H9 0.9300
C9 C10 1.388(5)
C10 H10 0.9300
C10 C11 1.378(5)
C11 H11 0.9300
C11 C12 1.369(5)
C12 H12 0.9300
C12 C13 1.394(5)
C13 H13 0.9300
C14 H14A 0.9600
C14 H14B 0.9600
C14 H14C 0.9600
C15 C16 1.385(4)
C15 C20 1.379(4)
C16 H16 0.9300
C16 C17 1.377(4)
C17 H17 0.9300
C17 C18 1.370(5)
C18 H18 0.9300
C18 C19 1.371(5)
C19 H19 0.9300
C19 C20 1.384(5)
C20 H20 0.9300
C21 C22 1.381(4)
C21 C26 1.376(4)
C21 N1 1.441(4)
C22 H22 0.9300
C22 C23 1.378(4)
C23 H23 0.9300
C23 C24 1.373(5)
C24 H24 0.9300
C24 C25 1.373(5)
C25 H25 0.9300
C25 C26 1.372(4)
C26 H26 0.9300

loop_
_geom_torsion_atom_site_label_1
_geom_torsion_atom_site_label_2
_geom_torsion_atom_site_label_3
_geom_torsion_atom_site_label_4
_geom_torsion
C1 C2 C8 C9 50.5(5)
C1 C2 C8 C13 -132.8(3)
C1 C2 O1 C3 -0.8(4)
C2 C1 C7 C4 -3.0(4)
C2 C1 C7 C6 173.8(3)
C2 C8 C9 C10 177.0(3)
C2 C8 C13 C12 -177.4(3)
C3 C4 C5 C14 -5.2(5)
C3 C4 C5 N1 177.9(3)
C3 C4 C7 C1 -0.6(4)
C3 C4 C7 C6 -178.2(3)
C4 C3 O1 C2 -2.6(4)
C4 C5 N1 C6 0.7(3)
C4 C5 N1 C21 -176.7(2)
C5 C4 C7 C1 178.1(2)
C5 C4 C7 C6 0.5(3)
C6 C15 C16 C17 -179.1(3)
C6 C15 C20 C19 178.7(3)
C7 C1 C2 C8 -174.5(3)
C7 C1 C2 O1 3.7(4)
C7 C4 C5 C14 176.2(3)
C7 C4 C5 N1 -0.7(3)
C7 C6 C15 C16 82.7(4)
C7 C6 C15 C20 -96.9(4)
C7 C6 N1 C5 -0.4(3)
C7 C6 N1 C21 176.9(2)
C8 C2 O1 C3 177.8(2)
C8 C9 C10 C11 0.3(5)
C9 C8 C13 C12 -0.6(5)
C9 C10 C11 C12 -0.6(5)
C10 C11 C12 C13 0.3(5)
C11 C12 C13 C8 0.3(5)
C13 C8 C9 C10 0.3(5)
C14 C5 N1 C6 -176.5(3)
C14 C5 N1 C21 6.2(4)
C15 C6 C7 C1 -1.6(6)
C15 C6 C7 C4 175.5(3)
C15 C6 N1 C5 -176.6(3)
C15 C6 N1 C21 0.8(4)
C15 C16 C17 C18 -0.2(5)
C16 C15 C20 C19 -0.9(5)
C16 C17 C18 C19 0.2(6)
C17 C18 C19 C20 -0.6(6)
C18 C19 C20 C15 1.0(5)
C20 C15 C16 C17 0.5(5)
C21 C22 C23 C24 -1.3(5)
C22 C21 C26 C25 2.0(5)
C22 C21 N1 C5 -117.8(3)
C22 C21 N1 C6 65.3(4)
C22 C23 C24 C25 1.3(6)
C23 C24 C25 C26 0.3(6)
C24 C25 C26 C21 -2.0(6)
C26 C21 C22 C23 -0.4(5)
C26 C21 N1 C5 62.9(4)
C26 C21 N1 C6 -114.1(3)
I1 C1 C2 C8 12.1(4)
I1 C1 C2 O1 -169.70(19)
I1 C1 C7 C4 170.2(2)
I1 C1 C7 C6 -12.9(5)
N1 C6 C7 C1 -177.1(3)
N1 C6 C7 C4 0.0(3)
N1 C6 C15 C16 -102.2(3)
N1 C6 C15 C20 78.2(4)
N1 C21 C22 C23 -179.7(3)
N1 C21 C26 C25 -178.6(3)
O1 C2 C8 C9 -127.9(3)
O1 C2 C8 C13 48.8(3)
O1 C3 C4 C5 -175.2(3)
O1 C3 C4 C7 3.2(4)
O2 C3 C4 C5 3.5(6)
O2 C3 C4 C7 -178.1(3)
O2 C3 O1 C2 178.5(3)
